data_1572066
loop_
_publ_author_name
'K\"orner, Lukas'
'Bockfeld, Dirk'
'Bannenberg, Thomas'
'Tamm, Matthias'

_publ_section_title
;
 2,3-Diamino-4,5-diarylcyclopentadienone iron carbonyl complexes as
 catalysts for reductive amination reactions
;
_journal_issue 16
_journal_name_full 'Catalysis Science &amp; Technology'
_journal_page_first 4522
_journal_page_last 4532
_journal_paper_doi 10.1039/D4CY00372A
_journal_volume 14
_journal_year 2024
_chemical_formula_moiety 'C38 H46 Fe N2 O4, C H Cl3'
_chemical_formula_sum 'C39 H47 Cl3 Fe N2 O4'
_chemical_formula_weight 769.98
_space_group_crystal_system triclinic
_space_group_IT_number 2
_space_group_name_Hall '-P 1'
_space_group_name_H-M_alt 'P -1'
_atom_sites_solution_hydrogens geom
_atom_sites_solution_primary iterative
_atom_sites_solution_secondary difmap
_audit_creation_method SHELXL-2018/3
_audit_update_record
;
2024-03-06 deposited with the CCDC.	2024-07-05 downloaded from the CCDC.
;
_cell_angle_alpha 99.388(2)
_cell_angle_beta 97.450(2)
_cell_angle_gamma 109.190(2)
_cell_formula_units_Z 2
_cell_length_a 12.3708(3)
_cell_length_b 12.4378(2)
_cell_length_c 13.3652(3)
_cell_measurement_reflns_used 56141
_cell_measurement_temperature 100(2)
_cell_measurement_theta_max 77.3580
_cell_measurement_theta_min 3.4110
_cell_volume 1878.73(8)
_computing_cell_refinement 'CrysAlisPro 1.171.42.56a (Rigaku OD, 2022)'
_computing_data_collection 'CrysAlisPro 1.171.42.56a (Rigaku OD, 2022)'
_computing_data_reduction 'CrysAlisPro 1.171.42.56a (Rigaku OD, 2022)'
_computing_publication_material 'OLEX2 v1.3 (O. V. Dolomanov et al., J. Appl. Cryst., 2009, 42, 339-341)'
_computing_structure_refinement 'SHELXL-2018/3 (G. M. Sheldrick, Acta Cryst., 2015, C71, 3-8)'
_computing_structure_solution 'SHELXT 2018/2 (G. M. Sheldrick, Acta Cryst., 2015, A71, 3-8)'
_diffrn_ambient_environment N~2~
_diffrn_ambient_temperature 100(2)
_diffrn_detector 'Hybrid Pixel Array Detector'
_diffrn_detector_area_resol_mean 10.0000
_diffrn_detector_type HyPix
_diffrn_measured_fraction_theta_full 1.000
_diffrn_measured_fraction_theta_max 0.990
_diffrn_measurement_device 'four-circle diffractometer'
_diffrn_measurement_device_type 'XtaLAB Synergy, Single source at home/near, HyPix'
_diffrn_measurement_method '\w scans'
_diffrn_radiation_monochromator mirror
_diffrn_radiation_probe x-ray
_diffrn_radiation_type 'Cu K\a'
_diffrn_radiation_wavelength 1.54184
_diffrn_reflns_av_R_equivalents 0.0364
_diffrn_reflns_av_unetI/netI 0.0149
_diffrn_reflns_Laue_measured_fraction_full 1.000
_diffrn_reflns_Laue_measured_fraction_max 0.990
_diffrn_reflns_limit_h_max 15
_diffrn_reflns_limit_h_min -13
_diffrn_reflns_limit_k_max 15
_diffrn_reflns_limit_k_min -15
_diffrn_reflns_limit_l_max 16
_diffrn_reflns_limit_l_min -16
_diffrn_reflns_number 81045
_diffrn_reflns_point_group_measured_fraction_full 1.000
_diffrn_reflns_point_group_measured_fraction_max 0.990
_diffrn_reflns_theta_full 67.684
_diffrn_reflns_theta_max 77.751
_diffrn_reflns_theta_min 3.419
_diffrn_source 'micro-focus sealed X-ray tube'
_diffrn_source_type 'PhotonJet (Cu) X-ray Source'
_exptl_absorpt_coefficient_mu 5.516
_exptl_absorpt_correction_T_max 1.000
_exptl_absorpt_correction_T_min 0.331
_exptl_absorpt_correction_type gaussian
_exptl_absorpt_process_details
;
CrysAlisPro 1.171.42.56a (Rigaku Oxford Diffraction, 2022)
Numerical absorption correction based on gaussian integration over
a multifaceted crystal model
Empirical absorption correction using spherical harmonics,
implemented in SCALE3 ABSPACK scaling algorithm.
;
_exptl_crystal_colour yellow
_exptl_crystal_density_diffrn 1.361
_exptl_crystal_description 'fragment of block'
_exptl_crystal_F_000 808
_exptl_crystal_size_max 0.290
_exptl_crystal_size_mid 0.100
_exptl_crystal_size_min 0.090
_refine_diff_density_max 0.801
_refine_diff_density_min -0.701
_refine_diff_density_rms 0.050
_refine_ls_extinction_method none
_refine_ls_goodness_of_fit_ref 1.083
_refine_ls_hydrogen_treatment constr
_refine_ls_matrix_type full
_refine_ls_number_parameters 448
_refine_ls_number_reflns 7933
_refine_ls_number_restraints 0
_refine_ls_restrained_S_all 1.083
_refine_ls_R_factor_all 0.0326
_refine_ls_R_factor_gt 0.0322
_refine_ls_shift/su_max 0.001
_refine_ls_shift/su_mean 0.000
_refine_ls_structure_factor_coef Fsqd
_refine_ls_weighting_details 'w=1/[\s^2^(Fo^2^)+(0.0443P)^2^+1.0640P] where P=(Fo^2^+2Fc^2^)/3'
_refine_ls_weighting_scheme calc
_refine_ls_wR_factor_gt 0.0859
_refine_ls_wR_factor_ref 0.0862
_reflns_Friedel_coverage 0.000
_reflns_number_gt 7775
_reflns_number_total 7933
_reflns_threshold_expression 'I > 2\s(I)'
_cod_data_source_file d4cy00372a3.cif
_cod_data_source_block lk34db
_cod_depositor_comments 'Adding full bibliography for 1572060--1572070.cif.'
_cod_original_cell_volume 1878.73(7)
_cod_database_code 1572066
_shelx_shelxl_version_number 2018/3
_shelx_space_group_comment
;
The symmetry employed for this shelxl refinement is uniquely defined
by the following loop, which should always be used as a source of
symmetry information in preference to the above space-group names.
They are only intended as comments.
;
_shelx_estimated_absorpt_t_min 0.298
_shelx_estimated_absorpt_t_max 0.637
_oxdiff_exptl_absorpt_empirical_full_min 0.820
_oxdiff_exptl_absorpt_empirical_full_max 1.354
_oxdiff_exptl_absorpt_empirical_details
;
Empirical correction (ABSPACK) includes:
- Absorption correction using spherical harmonics
- Frame scaling
- Detector area scaling
;

loop_
_space_group_symop_operation_xyz
'x, y, z'
'-x, -y, -z'

loop_
_atom_site_label
_atom_site_type_symbol
_atom_site_fract_x
_atom_site_fract_y
_atom_site_fract_z
_atom_site_U_iso_or_equiv
_atom_site_adp_type
_atom_site_occupancy
_atom_site_site_symmetry_order
_atom_site_calc_flag
_atom_site_refinement_flags_posn
_atom_site_refinement_flags_adp
_atom_site_refinement_flags_occupancy
_atom_site_disorder_assembly
_atom_site_disorder_group
Fe1 Fe 0.66098(2) 0.26069(2) 0.50313(2) 0.01410(7) Uani 1 1 d . . . . .
Cl1 Cl 0.28519(5) 0.03690(4) 0.15482(4) 0.04908(14) Uani 1 1 d . . . . .
Cl2 Cl 0.49419(6) 0.13079(6) 0.07130(5) 0.05682(16) Uani 1 1 d . . . . .
Cl3 Cl 0.31132(4) 0.22652(5) 0.05008(4) 0.04170(12) Uani 1 1 d . . . . .
O1 O 0.47477(9) 0.33395(9) 0.34104(8) 0.0184(2) Uani 1 1 d . . . . .
O2 O 0.54807(11) 0.07750(10) 0.31319(9) 0.0278(3) Uani 1 1 d . . . . .
O3 O 0.66727(10) 0.12284(10) 0.66164(9) 0.0259(2) Uani 1 1 d . . . . .
O4 O 0.89592(10) 0.27852(10) 0.46996(9) 0.0254(2) Uani 1 1 d . . . . .
N1 N 0.39128(10) 0.22331(11) 0.52100(10) 0.0168(2) Uani 1 1 d . . . . .
N2 N 0.58139(11) 0.36428(11) 0.70806(9) 0.0173(2) Uani 1 1 d . . . . .
C1 C 0.53559(12) 0.34972(12) 0.42706(11) 0.0158(3) Uani 1 1 d . . . . .
C2 C 0.50081(12) 0.30044(12) 0.51778(11) 0.0151(3) Uani 1 1 d . . . . .
C3 C 0.59299(12) 0.36661(12) 0.60663(11) 0.0153(3) Uani 1 1 d . . . . .
C4 C 0.69410(12) 0.43300(12) 0.57042(11) 0.0147(3) Uani 1 1 d . . . . .
C5 C 0.66193(12) 0.41540(12) 0.45915(11) 0.0150(3) Uani 1 1 d . . . . .
C6 C 0.30861(13) 0.16492(13) 0.42207(12) 0.0214(3) Uani 1 1 d . . . . .
H6A H 0.332770 0.103908 0.384588 0.026 Uiso 1 1 calc R U . . .
H6B H 0.309999 0.222521 0.378667 0.026 Uiso 1 1 calc R U . . .
C7 C 0.18484(13) 0.10947(14) 0.43999(14) 0.0250(3) Uani 1 1 d . . . . .
H7A H 0.157857 0.171638 0.470776 0.030 Uiso 1 1 calc R U . . .
H7B H 0.131861 0.067459 0.372701 0.030 Uiso 1 1 calc R U . . .
C8 C 0.17846(14) 0.02467(14) 0.51130(15) 0.0267(3) Uani 1 1 d . . . . .
H8A H 0.099599 -0.002232 0.528038 0.032 Uiso 1 1 calc R U . . .
H8B H 0.192892 -0.044351 0.476187 0.032 Uiso 1 1 calc R U . . .
C9 C 0.26951(14) 0.08496(15) 0.61038(14) 0.0271(3) Uani 1 1 d . . . . .
H9A H 0.270797 0.027566 0.653434 0.033 Uiso 1 1 calc R U . . .
H9B H 0.248230 0.146765 0.650253 0.033 Uiso 1 1 calc R U . . .
C10 C 0.39033(13) 0.13874(13) 0.58636(12) 0.0202(3) Uani 1 1 d . . . . .
H10A H 0.447702 0.178398 0.651795 0.024 Uiso 1 1 calc R U . . .
H10B H 0.413691 0.076290 0.550351 0.024 Uiso 1 1 calc R U . . .
C11 C 0.48705(13) 0.40079(14) 0.74217(12) 0.0205(3) Uani 1 1 d . . . . .
H11A H 0.418707 0.373143 0.684528 0.025 Uiso 1 1 calc R U . . .
H11B H 0.514388 0.487041 0.761249 0.025 Uiso 1 1 calc R U . . .
C12 C 0.45109(14) 0.35095(16) 0.83482(13) 0.0261(3) Uani 1 1 d . . . . .
H12A H 0.412101 0.265178 0.812684 0.031 Uiso 1 1 calc R U . . .
H12B H 0.394534 0.383412 0.861215 0.031 Uiso 1 1 calc R U . . .
C13 C 0.55668(15) 0.38007(17) 0.92129(13) 0.0282(4) Uani 1 1 d . . . . .
H13A H 0.591137 0.465507 0.948794 0.034 Uiso 1 1 calc R U . . .
H13B H 0.531963 0.342439 0.978484 0.034 Uiso 1 1 calc R U . . .
C14 C 0.64746(14) 0.33663(15) 0.87920(13) 0.0248(3) Uani 1 1 d . . . . .
H14A H 0.716463 0.356414 0.934847 0.030 Uiso 1 1 calc R U . . .
H14B H 0.614130 0.250724 0.854733 0.030 Uiso 1 1 calc R U . . .
C15 C 0.68419(13) 0.39327(14) 0.78994(11) 0.0196(3) Uani 1 1 d . . . . .
H15A H 0.720363 0.478997 0.814942 0.024 Uiso 1 1 calc R U . . .
H15B H 0.742548 0.364656 0.762250 0.024 Uiso 1 1 calc R U . . .
C16 C 0.79672(12) 0.52734(12) 0.64011(11) 0.0153(3) Uani 1 1 d . . . . .
C17 C 0.77631(13) 0.62119(13) 0.69599(12) 0.0189(3) Uani 1 1 d . . . . .
H17 H 0.699044 0.621556 0.689385 0.023 Uiso 1 1 calc R U . . .
C18 C 0.86770(14) 0.71438(13) 0.76133(12) 0.0202(3) Uani 1 1 d . . . . .
H18 H 0.851786 0.777837 0.797966 0.024 Uiso 1 1 calc R U . . .
C19 C 0.98176(13) 0.71659(13) 0.77413(11) 0.0188(3) Uani 1 1 d . . . . .
C20 C 1.00137(13) 0.62248(14) 0.71759(12) 0.0204(3) Uani 1 1 d . . . . .
H20 H 1.078603 0.621997 0.724435 0.024 Uiso 1 1 calc R U . . .
C21 C 0.91089(13) 0.52939(13) 0.65153(11) 0.0182(3) Uani 1 1 d . . . . .
H21 H 0.927071 0.466679 0.613867 0.022 Uiso 1 1 calc R U . . .
C22 C 1.08397(14) 0.81806(14) 0.84620(12) 0.0245(3) Uani 1 1 d . . . . .
C23 C 1.15178(16) 0.76999(17) 0.92190(14) 0.0324(4) Uani 1 1 d . . . . .
H23A H 1.099058 0.727259 0.962508 0.049 Uiso 1 1 calc R U . . .
H23B H 1.216269 0.834948 0.968497 0.049 Uiso 1 1 calc R U . . .
H23C H 1.182983 0.717287 0.882657 0.049 Uiso 1 1 calc R U . . .
C24 C 1.04225(17) 0.90425(16) 0.91046(16) 0.0361(4) Uani 1 1 d . . . . .
H24A H 1.002035 0.938857 0.864340 0.054 Uiso 1 1 calc R U . . .
H24B H 1.109523 0.965984 0.957138 0.054 Uiso 1 1 calc R U . . .
H24C H 0.988408 0.863237 0.951133 0.054 Uiso 1 1 calc R U . . .
C25 C 1.1656(2) 0.8816(2) 0.78143(17) 0.0492(6) Uani 1 1 d . . . . .
H25A H 1.197112 0.827932 0.744064 0.074 Uiso 1 1 calc R U . . .
H25B H 1.229890 0.947887 0.826805 0.074 Uiso 1 1 calc R U . . .
H25C H 1.122320 0.909994 0.731744 0.074 Uiso 1 1 calc R U . . .
C26 C 0.72920(12) 0.47853(12) 0.38895(11) 0.0155(3) Uani 1 1 d . . . . .
C27 C 0.81181(14) 0.59154(13) 0.42314(12) 0.0203(3) Uani 1 1 d . . . . .
H27 H 0.829174 0.628252 0.494409 0.024 Uiso 1 1 calc R U . . .
C28 C 0.86898(14) 0.65109(14) 0.35467(12) 0.0225(3) Uani 1 1 d . . . . .
H28 H 0.925596 0.727276 0.380727 0.027 Uiso 1 1 calc R U . . .
C29 C 0.84604(13) 0.60280(13) 0.24911(12) 0.0193(3) Uani 1 1 d . . . . .
C30 C 0.76283(13) 0.49021(13) 0.21507(12) 0.0198(3) Uani 1 1 d . . . . .
H30 H 0.744341 0.454379 0.143523 0.024 Uiso 1 1 calc R U . . .
C31 C 0.70632(13) 0.42917(13) 0.28317(12) 0.0187(3) Uani 1 1 d . . . . .
H31 H 0.651002 0.352312 0.257247 0.022 Uiso 1 1 calc R U . . .
C32 C 0.91332(14) 0.67191(15) 0.17708(12) 0.0237(3) Uani 1 1 d . . . . .
C33 C 0.86688(17) 0.61048(17) 0.06355(14) 0.0331(4) Uani 1 1 d . . . . .
H33A H 0.878345 0.535467 0.051624 0.050 Uiso 1 1 calc R U . . .
H33B H 0.908988 0.659329 0.020244 0.050 Uiso 1 1 calc R U . . .
H33C H 0.783437 0.597149 0.045792 0.050 Uiso 1 1 calc R U . . .
C34 C 0.90233(18) 0.79355(16) 0.19079(15) 0.0335(4) Uani 1 1 d . . . . .
H34A H 0.819781 0.784308 0.174462 0.050 Uiso 1 1 calc R U . . .
H34B H 0.944608 0.836721 0.144108 0.050 Uiso 1 1 calc R U . . .
H34C H 0.935624 0.836704 0.262483 0.050 Uiso 1 1 calc R U . . .
C35 C 1.04203(16) 0.6878(2) 0.20550(17) 0.0386(5) Uani 1 1 d . . . . .
H35A H 1.072368 0.727835 0.278314 0.058 Uiso 1 1 calc R U . . .
H35B H 1.086134 0.734431 0.161821 0.058 Uiso 1 1 calc R U . . .
H35C H 1.050207 0.611188 0.194611 0.058 Uiso 1 1 calc R U . . .
C36 C 0.58926(13) 0.14708(13) 0.38769(12) 0.0192(3) Uani 1 1 d . . . . .
C37 C 0.66323(13) 0.17445(13) 0.59893(12) 0.0192(3) Uani 1 1 d . . . . .
C38 C 0.80578(14) 0.27447(13) 0.48428(11) 0.0192(3) Uani 1 1 d . . . . .
C39 C 0.38537(17) 0.16257(16) 0.12949(14) 0.0319(4) Uani 1 1 d . . . . .
H39 H 0.423924 0.219949 0.196720 0.038 Uiso 1 1 calc R U . . .

loop_
_atom_site_aniso_label
_atom_site_aniso_U_11
_atom_site_aniso_U_22
_atom_site_aniso_U_33
_atom_site_aniso_U_23
_atom_site_aniso_U_13
_atom_site_aniso_U_12
Fe1 0.01270(11) 0.01218(11) 0.01711(12) 0.00510(8) 0.00312(8) 0.00307(8)
Cl1 0.0631(3) 0.0348(2) 0.0303(2) 0.00793(18) -0.0061(2) -0.0017(2)
Cl2 0.0757(4) 0.0739(4) 0.0495(3) 0.0198(3) 0.0252(3) 0.0561(3)
Cl3 0.0350(2) 0.0557(3) 0.0455(3) 0.0273(2) 0.0137(2) 0.0208(2)
O1 0.0154(5) 0.0201(5) 0.0182(5) 0.0063(4) 0.0009(4) 0.0043(4)
O2 0.0280(6) 0.0222(6) 0.0268(6) -0.0003(5) -0.0001(5) 0.0055(5)
O3 0.0278(6) 0.0244(6) 0.0291(6) 0.0147(5) 0.0065(5) 0.0094(5)
O4 0.0172(5) 0.0283(6) 0.0301(6) 0.0042(5) 0.0079(5) 0.0074(5)
N1 0.0128(6) 0.0155(6) 0.0207(6) 0.0067(5) 0.0029(5) 0.0022(5)
N2 0.0141(6) 0.0217(6) 0.0167(6) 0.0065(5) 0.0039(5) 0.0059(5)
C1 0.0153(7) 0.0126(6) 0.0195(7) 0.0048(5) 0.0041(5) 0.0042(5)
C2 0.0129(6) 0.0145(6) 0.0189(7) 0.0055(5) 0.0040(5) 0.0051(5)
C3 0.0142(6) 0.0141(6) 0.0192(7) 0.0055(5) 0.0043(5) 0.0060(5)
C4 0.0139(6) 0.0124(6) 0.0185(7) 0.0051(5) 0.0036(5) 0.0045(5)
C5 0.0144(6) 0.0122(6) 0.0184(7) 0.0048(5) 0.0027(5) 0.0042(5)
C6 0.0167(7) 0.0181(7) 0.0247(8) 0.0063(6) 0.0003(6) 0.0006(6)
C7 0.0144(7) 0.0203(7) 0.0361(9) 0.0082(6) 0.0005(6) 0.0012(6)
C8 0.0161(7) 0.0204(7) 0.0427(10) 0.0127(7) 0.0082(7) 0.0018(6)
C9 0.0184(7) 0.0293(8) 0.0357(9) 0.0177(7) 0.0105(7) 0.0042(6)
C10 0.0156(7) 0.0198(7) 0.0265(8) 0.0120(6) 0.0055(6) 0.0039(6)
C11 0.0183(7) 0.0257(7) 0.0207(7) 0.0067(6) 0.0065(6) 0.0104(6)
C12 0.0209(8) 0.0363(9) 0.0230(8) 0.0098(7) 0.0089(6) 0.0097(7)
C13 0.0252(8) 0.0406(10) 0.0196(7) 0.0111(7) 0.0077(6) 0.0095(7)
C14 0.0226(8) 0.0305(8) 0.0215(7) 0.0120(6) 0.0038(6) 0.0069(7)
C15 0.0161(7) 0.0237(7) 0.0179(7) 0.0073(6) 0.0022(5) 0.0046(6)
C16 0.0151(7) 0.0144(6) 0.0154(6) 0.0065(5) 0.0029(5) 0.0026(5)
C17 0.0159(7) 0.0189(7) 0.0221(7) 0.0057(6) 0.0033(6) 0.0058(6)
C18 0.0213(7) 0.0170(7) 0.0212(7) 0.0030(6) 0.0047(6) 0.0058(6)
C19 0.0175(7) 0.0183(7) 0.0169(7) 0.0056(5) 0.0034(5) 0.0011(6)
C20 0.0141(7) 0.0231(7) 0.0218(7) 0.0048(6) 0.0035(6) 0.0039(6)
C21 0.0162(7) 0.0175(7) 0.0197(7) 0.0038(5) 0.0042(5) 0.0046(6)
C22 0.0195(7) 0.0233(8) 0.0213(7) 0.0009(6) 0.0020(6) -0.0018(6)
C23 0.0264(9) 0.0358(9) 0.0281(9) -0.0022(7) -0.0028(7) 0.0096(7)
C24 0.0324(10) 0.0266(9) 0.0382(10) -0.0056(7) -0.0043(8) 0.0063(7)
C25 0.0406(11) 0.0444(12) 0.0336(10) 0.0028(9) 0.0091(9) -0.0202(9)
C26 0.0130(6) 0.0158(6) 0.0187(7) 0.0069(5) 0.0037(5) 0.0048(5)
C27 0.0212(7) 0.0191(7) 0.0177(7) 0.0060(6) 0.0026(6) 0.0028(6)
C28 0.0195(7) 0.0201(7) 0.0225(7) 0.0086(6) 0.0021(6) -0.0008(6)
C29 0.0150(7) 0.0229(7) 0.0213(7) 0.0099(6) 0.0043(6) 0.0059(6)
C30 0.0189(7) 0.0222(7) 0.0180(7) 0.0052(6) 0.0052(6) 0.0062(6)
C31 0.0161(7) 0.0179(7) 0.0207(7) 0.0051(6) 0.0042(5) 0.0038(5)
C32 0.0195(7) 0.0293(8) 0.0224(8) 0.0126(6) 0.0064(6) 0.0048(6)
C33 0.0328(9) 0.0373(10) 0.0261(9) 0.0121(7) 0.0103(7) 0.0043(8)
C34 0.0385(10) 0.0312(9) 0.0340(9) 0.0172(8) 0.0131(8) 0.0095(8)
C35 0.0214(9) 0.0572(13) 0.0421(11) 0.0284(10) 0.0109(8) 0.0103(8)
C36 0.0166(7) 0.0166(7) 0.0261(8) 0.0088(6) 0.0053(6) 0.0059(6)
C37 0.0154(7) 0.0170(7) 0.0246(7) 0.0044(6) 0.0046(6) 0.0047(5)
C38 0.0228(8) 0.0144(6) 0.0184(7) 0.0042(5) 0.0023(6) 0.0044(6)
C39 0.0356(10) 0.0319(9) 0.0250(8) 0.0031(7) 0.0011(7) 0.0111(8)

loop_
_atom_type_symbol
_atom_type_description
_atom_type_scat_dispersion_real
_atom_type_scat_dispersion_imag
_atom_type_scat_source
C C 0.0181 0.0091 'International Tables Vol C Tables 4.2.6.8 and 6.1.1.4'
H H 0.0000 0.0000 'International Tables Vol C Tables 4.2.6.8 and 6.1.1.4'
Cl Cl 0.3639 0.7018 'International Tables Vol C Tables 4.2.6.8 and 6.1.1.4'
Fe Fe -1.1336 3.1974 'International Tables Vol C Tables 4.2.6.8 and 6.1.1.4'
N N 0.0311 0.0180 'International Tables Vol C Tables 4.2.6.8 and 6.1.1.4'
O O 0.0492 0.0322 'International Tables Vol C Tables 4.2.6.8 and 6.1.1.4'

loop_
_exptl_crystal_face_index_h
_exptl_crystal_face_index_k
_exptl_crystal_face_index_l
_exptl_crystal_face_perp_dist
8 -3 0 0.0836
0 -1 -8 0.0590
0 1 8 0.0305
8 -5 1 0.0715
0 8 -2 0.0615
0 -8 2 0.0344
-8 1 1 0.1802
0 4 -8 0.0466

loop_
_geom_angle_atom_site_label_1
_geom_angle_atom_site_label_2
_geom_angle_atom_site_label_3
_geom_angle
_geom_angle_site_symmetry_1
_geom_angle_site_symmetry_3
_geom_angle_publ_flag
C38 Fe1 C37 93.59(7) . . ?
C38 Fe1 C36 94.34(7) . . ?
C37 Fe1 C36 100.71(7) . . ?
C38 Fe1 C4 98.40(6) . . ?
C37 Fe1 C4 111.63(6) . . ?
C36 Fe1 C4 144.21(6) . . ?
C38 Fe1 C5 96.12(6) . . ?
C37 Fe1 C5 151.82(6) . . ?
C36 Fe1 C5 104.84(6) . . ?
C4 Fe1 C5 40.73(5) . . ?
C38 Fe1 C3 133.15(6) . . ?
C37 Fe1 C3 88.15(6) . . ?
C36 Fe1 C3 131.31(6) . . ?
C4 Fe1 C3 39.58(5) . . ?
C5 Fe1 C3 66.05(5) . . ?
C38 Fe1 C2 161.82(6) . . ?
C37 Fe1 C2 101.23(6) . . ?
C36 Fe1 C2 93.19(6) . . ?
C4 Fe1 C2 66.43(5) . . ?
C5 Fe1 C2 65.93(5) . . ?
C3 Fe1 C2 38.39(5) . . ?
C38 Fe1 C1 127.72(6) . . ?
C37 Fe1 C1 138.49(6) . . ?
C36 Fe1 C1 82.06(6) . . ?
C4 Fe1 C1 63.72(5) . . ?
C5 Fe1 C1 37.46(5) . . ?
C3 Fe1 C1 61.93(5) . . ?
C2 Fe1 C1 37.53(5) . . ?
C2 N1 C10 115.74(12) . . ?
C2 N1 C6 117.69(12) . . ?
C10 N1 C6 110.11(12) . . ?
C3 N2 C15 120.83(12) . . ?
C3 N2 C11 115.94(12) . . ?
C15 N2 C11 114.18(12) . . ?
O1 C1 C5 126.55(13) . . ?
O1 C1 C2 128.48(13) . . ?
C5 C1 C2 104.83(12) . . ?
O1 C1 Fe1 136.06(10) . . ?
C5 C1 Fe1 60.14(7) . . ?
C2 C1 Fe1 64.69(7) . . ?
N1 C2 C3 125.68(13) . . ?
N1 C2 C1 126.08(13) . . ?
C3 C2 C1 107.00(12) . . ?
N1 C2 Fe1 127.73(10) . . ?
C3 C2 Fe1 69.70(8) . . ?
C1 C2 Fe1 77.78(8) . . ?
N2 C3 C4 127.62(13) . . ?
N2 C3 C2 123.80(13) . . ?
C4 C3 C2 108.58(12) . . ?
N2 C3 Fe1 128.80(10) . . ?
C4 C3 Fe1 65.61(8) . . ?
C2 C3 Fe1 71.90(8) . . ?
C3 C4 C5 107.74(12) . . ?
C3 C4 C16 123.12(12) . . ?
C5 C4 C16 126.79(12) . . ?
C3 C4 Fe1 74.81(8) . . ?
C5 C4 Fe1 70.85(8) . . ?
C16 C4 Fe1 133.74(10) . . ?
C4 C5 C1 108.65(12) . . ?
C4 C5 C26 127.98(13) . . ?
C1 C5 C26 121.05(12) . . ?
C4 C5 Fe1 68.42(8) . . ?
C1 C5 Fe1 82.39(8) . . ?
C26 C5 Fe1 129.42(10) . . ?
N1 C6 C7 110.88(13) . . ?
C8 C7 C6 111.91(13) . . ?
C9 C8 C7 109.59(13) . . ?
C8 C9 C10 110.94(14) . . ?
N1 C10 C9 110.98(13) . . ?
N2 C11 C12 110.70(13) . . ?
C11 C12 C13 111.26(13) . . ?
C14 C13 C12 109.56(14) . . ?
C15 C14 C13 109.75(14) . . ?
N2 C15 C14 109.43(12) . . ?
C21 C16 C17 118.20(13) . . ?
C21 C16 C4 124.76(13) . . ?
C17 C16 C4 117.03(13) . . ?
C18 C17 C16 120.82(14) . . ?
C19 C18 C17 121.40(14) . . ?
C18 C19 C20 117.35(14) . . ?
C18 C19 C22 122.38(14) . . ?
C20 C19 C22 120.27(14) . . ?
C21 C20 C19 121.73(14) . . ?
C20 C21 C16 120.50(14) . . ?
C25 C22 C24 109.29(17) . . ?
C25 C22 C19 109.04(14) . . ?
C24 C22 C19 111.91(14) . . ?
C25 C22 C23 109.19(17) . . ?
C24 C22 C23 107.78(14) . . ?
C19 C22 C23 109.59(14) . . ?
C27 C26 C31 117.01(13) . . ?
C27 C26 C5 122.31(13) . . ?
C31 C26 C5 120.56(13) . . ?
C28 C27 C26 121.12(14) . . ?
C27 C28 C29 122.18(14) . . ?
C28 C29 C30 116.55(14) . . ?
C28 C29 C32 119.99(14) . . ?
C30 C29 C32 123.44(14) . . ?
C31 C30 C29 121.73(14) . . ?
C30 C31 C26 121.39(14) . . ?
C33 C32 C35 109.24(15) . . ?
C33 C32 C29 112.10(14) . . ?
C35 C32 C29 108.90(13) . . ?
C33 C32 C34 107.78(14) . . ?
C35 C32 C34 108.84(15) . . ?
C29 C32 C34 109.92(14) . . ?
O2 C36 Fe1 177.11(14) . . ?
O3 C37 Fe1 177.85(14) . . ?
O4 C38 Fe1 177.13(14) . . ?
Cl2 C39 Cl3 110.17(10) . . ?
Cl2 C39 Cl1 111.66(11) . . ?
Cl3 C39 Cl1 109.96(10) . . ?

loop_
_geom_bond_atom_site_label_1
_geom_bond_atom_site_label_2
_geom_bond_distance
_geom_bond_site_symmetry_2
_geom_bond_publ_flag
Fe1 C38 1.7975(16) . ?
Fe1 C37 1.8025(16) . ?
Fe1 C36 1.8094(16) . ?
Fe1 C4 2.0659(14) . ?
Fe1 C5 2.0986(14) . ?
Fe1 C3 2.1890(14) . ?
Fe1 C2 2.2185(14) . ?
Fe1 C1 2.3985(14) . ?
Cl1 C39 1.761(2) . ?
Cl2 C39 1.759(2) . ?
Cl3 C39 1.7608(19) . ?
O1 C1 1.2376(18) . ?
O2 C36 1.139(2) . ?
O3 C37 1.141(2) . ?
O4 C38 1.142(2) . ?
N1 C2 1.3900(18) . ?
N1 C10 1.4711(18) . ?
N1 C6 1.4728(19) . ?
N2 C3 1.3855(19) . ?
N2 C15 1.4676(19) . ?
N2 C11 1.4815(19) . ?
C1 C5 1.4719(19) . ?
C1 C2 1.4951(19) . ?
C2 C3 1.449(2) . ?
C3 C4 1.4453(19) . ?
C4 C5 1.450(2) . ?
C4 C16 1.4878(19) . ?
C5 C26 1.4842(19) . ?
C6 C7 1.527(2) . ?
C7 C8 1.523(2) . ?
C8 C9 1.523(3) . ?
C9 C10 1.524(2) . ?
C11 C12 1.526(2) . ?
C12 C13 1.528(2) . ?
C13 C14 1.527(2) . ?
C14 C15 1.526(2) . ?
C16 C21 1.392(2) . ?
C16 C17 1.394(2) . ?
C17 C18 1.392(2) . ?
C18 C19 1.390(2) . ?
C19 C20 1.395(2) . ?
C19 C22 1.536(2) . ?
C20 C21 1.390(2) . ?
C22 C25 1.523(2) . ?
C22 C24 1.527(3) . ?
C22 C23 1.547(3) . ?
C26 C27 1.398(2) . ?
C26 C31 1.398(2) . ?
C27 C28 1.390(2) . ?
C28 C29 1.393(2) . ?
C29 C30 1.397(2) . ?
C29 C32 1.538(2) . ?
C30 C31 1.391(2) . ?
C32 C33 1.524(2) . ?
C32 C35 1.527(2) . ?
C32 C34 1.547(2) . ?

loop_
_geom_torsion_atom_site_label_1
_geom_torsion_atom_site_label_2
_geom_torsion_atom_site_label_3
_geom_torsion_atom_site_label_4
_geom_torsion
_geom_torsion_site_symmetry_1
_geom_torsion_site_symmetry_2
_geom_torsion_site_symmetry_3
_geom_torsion_site_symmetry_4
_geom_torsion_publ_flag
C10 N1 C2 C3 -47.5(2) . . . . ?
C6 N1 C2 C3 179.39(13) . . . . ?
C10 N1 C2 C1 146.89(14) . . . . ?
C6 N1 C2 C1 13.7(2) . . . . ?
C10 N1 C2 Fe1 43.44(18) . . . . ?
C6 N1 C2 Fe1 -89.72(15) . . . . ?
O1 C1 C2 N1 1.8(2) . . . . ?
C5 C1 C2 N1 -174.06(13) . . . . ?
Fe1 C1 C2 N1 -128.09(15) . . . . ?
O1 C1 C2 C3 -166.02(14) . . . . ?
C5 C1 C2 C3 18.09(15) . . . . ?
Fe1 C1 C2 C3 64.06(9) . . . . ?
O1 C1 C2 Fe1 129.91(15) . . . . ?
C5 C1 C2 Fe1 -45.97(9) . . . . ?
C15 N2 C3 C4 -24.6(2) . . . . ?
C11 N2 C3 C4 120.60(15) . . . . ?
C15 N2 C3 C2 155.98(14) . . . . ?
C11 N2 C3 C2 -58.86(19) . . . . ?
C15 N2 C3 Fe1 62.62(18) . . . . ?
C11 N2 C3 Fe1 -152.23(11) . . . . ?
N1 C2 C3 N2 -2.6(2) . . . . ?
C1 C2 C3 N2 165.36(13) . . . . ?
Fe1 C2 C3 N2 -125.07(14) . . . . ?
N1 C2 C3 C4 177.90(13) . . . . ?
C1 C2 C3 C4 -14.19(15) . . . . ?
Fe1 C2 C3 C4 55.38(9) . . . . ?
N1 C2 C3 Fe1 122.52(14) . . . . ?
C1 C2 C3 Fe1 -69.57(9) . . . . ?
N2 C3 C4 C5 -175.07(13) . . . . ?
C2 C3 C4 C5 4.46(15) . . . . ?
Fe1 C3 C4 C5 63.65(9) . . . . ?
N2 C3 C4 C16 -11.4(2) . . . . ?
C2 C3 C4 C16 168.10(12) . . . . ?
Fe1 C3 C4 C16 -132.71(14) . . . . ?
N2 C3 C4 Fe1 121.28(14) . . . . ?
C2 C3 C4 Fe1 -59.19(10) . . . . ?
C3 C4 C5 C1 7.24(15) . . . . ?
C16 C4 C5 C1 -155.62(13) . . . . ?
Fe1 C4 C5 C1 73.52(10) . . . . ?
C3 C4 C5 C26 169.84(13) . . . . ?
C16 C4 C5 C26 7.0(2) . . . . ?
Fe1 C4 C5 C26 -123.88(15) . . . . ?
C3 C4 C5 Fe1 -66.27(9) . . . . ?
C16 C4 C5 Fe1 130.86(14) . . . . ?
O1 C1 C5 C4 168.45(14) . . . . ?
C2 C1 C5 C4 -15.56(15) . . . . ?
Fe1 C1 C5 C4 -64.11(9) . . . . ?
O1 C1 C5 C26 4.4(2) . . . . ?
C2 C1 C5 C26 -179.59(12) . . . . ?
Fe1 C1 C5 C26 131.86(14) . . . . ?
O1 C1 C5 Fe1 -127.45(14) . . . . ?
C2 C1 C5 Fe1 48.55(10) . . . . ?
C2 N1 C6 C7 -165.20(13) . . . . ?
C10 N1 C6 C7 59.21(16) . . . . ?
N1 C6 C7 C8 -56.02(18) . . . . ?
C6 C7 C8 C9 52.57(19) . . . . ?
C7 C8 C9 C10 -53.34(19) . . . . ?
C2 N1 C10 C9 162.82(13) . . . . ?
C6 N1 C10 C9 -60.65(17) . . . . ?
C8 C9 C10 N1 58.23(18) . . . . ?
C3 N2 C11 C12 157.63(13) . . . . ?
C15 N2 C11 C12 -54.90(17) . . . . ?
N2 C11 C12 C13 52.76(18) . . . . ?
C11 C12 C13 C14 -55.63(19) . . . . ?
C12 C13 C14 C15 58.56(18) . . . . ?
C3 N2 C15 C14 -156.29(13) . . . . ?
C11 N2 C15 C14 57.99(17) . . . . ?
C13 C14 C15 N2 -58.98(17) . . . . ?
C3 C4 C16 C21 122.24(16) . . . . ?
C5 C4 C16 C21 -77.3(2) . . . . ?
Fe1 C4 C16 C21 21.2(2) . . . . ?
C3 C4 C16 C17 -59.16(19) . . . . ?
C5 C4 C16 C17 101.27(17) . . . . ?
Fe1 C4 C16 C17 -160.18(12) . . . . ?
C21 C16 C17 C18 0.0(2) . . . . ?
C4 C16 C17 C18 -178.65(13) . . . . ?
C16 C17 C18 C19 -0.8(2) . . . . ?
C17 C18 C19 C20 1.0(2) . . . . ?
C17 C18 C19 C22 -179.66(14) . . . . ?
C18 C19 C20 C21 -0.5(2) . . . . ?
C22 C19 C20 C21 -179.86(14) . . . . ?
C19 C20 C21 C16 -0.2(2) . . . . ?
C17 C16 C21 C20 0.4(2) . . . . ?
C4 C16 C21 C20 179.03(14) . . . . ?
C18 C19 C22 C25 -113.39(19) . . . . ?
C20 C19 C22 C25 66.0(2) . . . . ?
C18 C19 C22 C24 7.6(2) . . . . ?
C20 C19 C22 C24 -173.01(15) . . . . ?
C18 C19 C22 C23 127.15(16) . . . . ?
C20 C19 C22 C23 -53.51(19) . . . . ?
C4 C5 C26 C27 -24.8(2) . . . . ?
C1 C5 C26 C27 135.86(15) . . . . ?
Fe1 C5 C26 C27 -116.99(15) . . . . ?
C4 C5 C26 C31 159.44(14) . . . . ?
C1 C5 C26 C31 -39.9(2) . . . . ?
Fe1 C5 C26 C31 67.28(18) . . . . ?
C31 C26 C27 C28 -0.6(2) . . . . ?
C5 C26 C27 C28 -176.44(14) . . . . ?
C26 C27 C28 C29 1.1(3) . . . . ?
C27 C28 C29 C30 -0.6(2) . . . . ?
C27 C28 C29 C32 -179.05(15) . . . . ?
C28 C29 C30 C31 -0.4(2) . . . . ?
C32 C29 C30 C31 178.04(14) . . . . ?
C29 C30 C31 C26 0.9(2) . . . . ?
C27 C26 C31 C30 -0.4(2) . . . . ?
C5 C26 C31 C30 175.58(14) . . . . ?
C28 C29 C32 C33 -173.77(15) . . . . ?
C30 C29 C32 C33 7.9(2) . . . . ?
C28 C29 C32 C35 65.2(2) . . . . ?
C30 C29 C32 C35 -113.15(18) . . . . ?
C28 C29 C32 C34 -53.9(2) . . . . ?
C30 C29 C32 C34 127.71(17) . . . . ?

loop_
_exptl_oxdiff_crystal_face_indexfrac_h
_exptl_oxdiff_crystal_face_indexfrac_k
_exptl_oxdiff_crystal_face_indexfrac_l
_exptl_oxdiff_crystal_face_x
_exptl_oxdiff_crystal_face_y
_exptl_oxdiff_crystal_face_z
7.9492 -3.4409 -0.1325 -0.0188 -0.0255 0.9995
0.3031 -1.0326 -8.1345 -0.6068 -0.7914 -0.0733
-0.3191 1.0396 8.1354 0.6069 0.7916 0.0713
7.6494 -4.6425 0.5022 -0.1505 0.0927 0.9843
-0.4589 7.7598 -2.1038 0.8413 -0.5152 -0.1635
0.1058 -7.6562 2.1113 -0.8467 0.5184 0.1197
-7.7697 0.8476 0.5620 -0.2774 0.1693 -0.9457
-0.2967 3.7988 -8.2066 -0.0252 -0.9805 -0.1950
